data_4324506
loop_
_publ_author_name
'Jeong Hak Lim'
'Jung Hee Yoon'
'Sang Yup Choi'
'Dae Won Ryu'
'Eui Kwan Koh'
'Chang Seop Hong'

_publ_section_title
;
 Cyano-Bridged Pentanuclear and Honeycomblike MIIICuII (M = Fe, Cr)
 Bimetallic Assemblies: Structural Variations Modulated by Side Groups of
 Macrocyclic Ligands and Magnetic Properties
;
_journal_name_full 'Inorganic Chemistry'
_journal_page_first 1749
_journal_page_last 1757
_journal_paper_doi 10.1021/ic102179n
_journal_volume 50
_journal_year 2011
_chemical_formula_sum 'C78 H132 Cr2 Cu3 N24 O0'
_chemical_formula_weight 1700.70
_chemical_name_systematic
;
 ?
;
_space_group_IT_number 2
_symmetry_cell_setting triclinic
_symmetry_space_group_name_Hall '-P 1'
_symmetry_space_group_name_H-M 'P -1'
_atom_sites_solution_hydrogens geom
_atom_sites_solution_primary direct
_atom_sites_solution_secondary difmap
_audit_creation_method SHELXL-97
_cell_angle_alpha 68.3260(10)
_cell_angle_beta 68.7600(10)
_cell_angle_gamma 74.5930(10)
_cell_formula_units_Z 2
_cell_length_a 16.8660(7)
_cell_length_b 17.7731(8)
_cell_length_c 17.9983(8)
_cell_measurement_temperature 293(2)
_cell_volume 4618.7(4)
_computing_structure_refinement 'SHELXL-97 (Sheldrick, 1997)'
_diffrn_ambient_temperature 293(2)
_diffrn_measured_fraction_theta_full 0.983
_diffrn_measured_fraction_theta_max 0.983
_diffrn_radiation_monochromator graphite
_diffrn_radiation_source 'fine-focus sealed tube'
_diffrn_radiation_type MoK\a
_diffrn_radiation_wavelength 0.71073
_diffrn_reflns_av_R_equivalents 0.0359
_diffrn_reflns_av_sigmaI/netI 0.0412
_diffrn_reflns_limit_h_max 22
_diffrn_reflns_limit_h_min -21
_diffrn_reflns_limit_k_max 23
_diffrn_reflns_limit_k_min -23
_diffrn_reflns_limit_l_max 23
_diffrn_reflns_limit_l_min -23
_diffrn_reflns_number 76220
_diffrn_reflns_theta_full 28.32
_diffrn_reflns_theta_max 28.32
_diffrn_reflns_theta_min 1.25
_exptl_absorpt_coefficient_mu 0.959
_exptl_absorpt_correction_T_max 0.9102
_exptl_absorpt_correction_T_min 0.7618
_exptl_absorpt_correction_type multi-scan
_exptl_absorpt_process_details sadabs
_exptl_crystal_density_diffrn 1.223
_exptl_crystal_F_000 1806
_exptl_crystal_size_max 0.30
_exptl_crystal_size_mid 0.20
_exptl_crystal_size_min 0.10
_platon_squeeze_details ' ?'
_refine_diff_density_max 2.082
_refine_diff_density_min -1.344
_refine_diff_density_rms 0.069
_refine_ls_extinction_method none
_refine_ls_goodness_of_fit_ref 1.055
_refine_ls_hydrogen_treatment constr
_refine_ls_matrix_type full
_refine_ls_number_parameters 970
_refine_ls_number_reflns 22632
_refine_ls_number_restraints 0
_refine_ls_restrained_S_all 1.055
_refine_ls_R_factor_all 0.0789
_refine_ls_R_factor_gt 0.0500
_refine_ls_shift/su_max 0.002
_refine_ls_shift/su_mean 0.000
_refine_ls_structure_factor_coef Fsqd
_refine_ls_weighting_details 'calc w=1/[\s^2^(Fo^2^)+(0.0700P)^2^+0.0416P] where P=(Fo^2^+2Fc^2^)/3'
_refine_ls_weighting_scheme calc
_refine_ls_wR_factor_gt 0.1244
_refine_ls_wR_factor_ref 0.1355
_reflns_number_gt 14857
_reflns_number_total 22632
_reflns_threshold_expression >2sigma(I)
_cod_data_source_file ic102179n_si_005.cif
_cod_data_source_block squeezed
_cod_original_cell_volume 4618.7(3)
_cod_database_code 4324506

loop_
_symmetry_equiv_pos_as_xyz
'x, y, z'
'-x, -y, -z'

loop_
_atom_site_label
_atom_site_type_symbol
_atom_site_fract_x
_atom_site_fract_y
_atom_site_fract_z
_atom_site_U_iso_or_equiv
_atom_site_adp_type
_atom_site_occupancy
_atom_site_symmetry_multiplicity
_atom_site_calc_flag
_atom_site_refinement_flags
Cr1 Cr 0.27656(2) 0.55603(2) 0.30965(2) 0.02795(9) Uani 1 1 d .
C1 C 0.25856(15) 0.66172(14) 0.21145(14) 0.0334(5) Uani 1 1 d .
N1 N 0.25132(15) 0.71515(13) 0.15328(13) 0.0460(5) Uani 1 1 d .
C2 C 0.32851(15) 0.48956(13) 0.22543(14) 0.0340(5) Uani 1 1 d .
N2 N 0.35618(16) 0.45150(14) 0.17976(14) 0.0504(6) Uani 1 1 d .
C3 C 0.15475(16) 0.52989(13) 0.32937(14) 0.0352(5) Uani 1 1 d .
N3 N 0.08963(15) 0.51410(13) 0.33940(14) 0.0486(5) Uani 1 1 d .
C4 C 0.29880(15) 0.45135(14) 0.40576(15) 0.0345(5) Uani 1 1 d .
N4 N 0.31063(15) 0.39315(13) 0.45795(14) 0.0509(6) Uani 1 1 d .
C5 C 0.22336(16) 0.61836(13) 0.39925(15) 0.0342(5) Uani 1 1 d .
N5 N 0.19746(15) 0.65042(12) 0.45055(14) 0.0466(5) Uani 1 1 d .
C6 C 0.39729(17) 0.58260(15) 0.28726(15) 0.0402(6) Uani 1 1 d .
N6 N 0.46360(16) 0.59940(17) 0.27209(18) 0.0668(7) Uani 1 1 d .
Cr2 Cr 0.21931(2) 0.95046(2) 0.68984(2) 0.02894(9) Uani 1 1 d .
C7 C 0.20798(15) 1.05791(13) 0.59349(14) 0.0325(5) Uani 1 1 d .
N7 N 0.20239(14) 1.11807(12) 0.54186(13) 0.0456(5) Uani 1 1 d .
C8 C 0.27271(16) 0.88920(14) 0.59948(15) 0.0362(5) Uani 1 1 d .
N8 N 0.30249(16) 0.85840(14) 0.54737(15) 0.0529(6) Uani 1 1 d .
C9 C 0.22779(16) 0.84312(14) 0.78925(14) 0.0384(6) Uani 1 1 d .
N9 N 0.22933(17) 0.78819(13) 0.84715(14) 0.0569(7) Uani 1 1 d .
C10 C 0.17035(15) 1.01717(14) 0.77463(15) 0.0357(5) Uani 1 1 d .
N10 N 0.14534(16) 1.05512(14) 0.82048(14) 0.0501(6) Uani 1 1 d .
C11 C 0.09710(17) 0.93560(16) 0.70112(17) 0.0445(6) Uani 1 1 d .
N11 N 0.03022(18) 0.92780(19) 0.7057(2) 0.0789(9) Uani 1 1 d .
C12 C 0.34257(16) 0.96938(14) 0.67441(15) 0.0360(5) Uani 1 1 d .
N12 N 0.40886(15) 0.98383(14) 0.66410(15) 0.0519(6) Uani 1 1 d .
Cu1 Cu 0.259292(16) 0.247572(16) 0.500083(15) 0.03239(8) Uani 1 1 d .
N13 N 0.18171(11) 0.30819(10) 0.42665(10) 0.0283(4) Uani 1 1 d .
H13 H 0.1946 0.3600 0.4011 0.034 Uiso 1 1 calc R
N14 N 0.33735(11) 0.20755(11) 0.40076(11) 0.0312(4) Uani 1 1 d .
H14 H 0.3251 0.1563 0.4149 0.037 Uiso 1 1 calc R
N15 N 0.33902(12) 0.19152(11) 0.57253(11) 0.0309(4) Uani 1 1 d .
H15 H 0.3277 0.1392 0.5990 0.037 Uiso 1 1 calc R
N16 N 0.18392(12) 0.29285(11) 0.59713(11) 0.0324(4) Uani 1 1 d .
H16 H 0.1987 0.3434 0.5809 0.039 Uiso 1 1 calc R
C13 C 0.20597(14) 0.26884(13) 0.36011(13) 0.0295(5) Uani 1 1 d .
H13A H 0.1856 0.2157 0.3852 0.035 Uiso 1 1 calc R
C14 C 0.16881(16) 0.31889(15) 0.28721(14) 0.0395(6) Uani 1 1 d .
H14A H 0.1065 0.3270 0.3079 0.047 Uiso 1 1 calc R
H14B H 0.1873 0.3723 0.2625 0.047 Uiso 1 1 calc R
C15 C 0.19836(18) 0.27545(18) 0.22106(17) 0.0495(7) Uani 1 1 d .
H15A H 0.1768 0.2235 0.2449 0.059 Uiso 1 1 calc R
H15B H 0.1750 0.3086 0.1751 0.059 Uiso 1 1 calc R
C16 C 0.29591(19) 0.2605(2) 0.18845(16) 0.0565(8) Uani 1 1 d .
H16A H 0.3171 0.3126 0.1600 0.068 Uiso 1 1 calc R
H16B H 0.3134 0.2304 0.1483 0.068 Uiso 1 1 calc R
C17 C 0.33514(18) 0.21181(18) 0.25997(16) 0.0495(7) Uani 1 1 d .
H17A H 0.3194 0.1573 0.2841 0.059 Uiso 1 1 calc R
H17B H 0.3974 0.2064 0.2383 0.059 Uiso 1 1 calc R
C18 C 0.30383(14) 0.25412(14) 0.32766(13) 0.0312(5) Uani 1 1 d .
H18 H 0.3237 0.3075 0.3028 0.037 Uiso 1 1 calc R
C19 C 0.43362(14) 0.19448(14) 0.38040(14) 0.0353(5) Uani 1 1 d .
H19 H 0.4574 0.1616 0.3417 0.042 Uiso 1 1 calc R
C20 C 0.46920(16) 0.27464(15) 0.33652(16) 0.0437(6) Uani 1 1 d .
H20A H 0.4509 0.3031 0.2866 0.052 Uiso 1 1 calc R
H20B H 0.4456 0.3089 0.3731 0.052 Uiso 1 1 calc R
C21 C 0.56651(17) 0.26236(19) 0.31226(18) 0.0566(8) Uani 1 1 d .
H21A H 0.5848 0.2389 0.3619 0.085 Uiso 1 1 calc R
H21B H 0.5863 0.3142 0.2811 0.085 Uiso 1 1 calc R
H21C H 0.5901 0.2262 0.2784 0.085 Uiso 1 1 calc R
C22 C 0.45756(16) 0.14370(15) 0.46078(15) 0.0399(6) Uani 1 1 d .
H22A H 0.4308 0.0946 0.4849 0.048 Uiso 1 1 calc R
H22B H 0.5194 0.1266 0.4461 0.048 Uiso 1 1 calc R
C23 C 0.43236(15) 0.18575(16) 0.52698(15) 0.0400(6) Uani 1 1 d .
H23A H 0.4647 0.1557 0.5667 0.048 Uiso 1 1 calc R
H23B H 0.4476 0.2405 0.5008 0.048 Uiso 1 1 calc R
C24 C 0.31442(15) 0.23170(14) 0.63862(14) 0.0332(5) Uani 1 1 d .
H24 H 0.3352 0.2847 0.6132 0.040 Uiso 1 1 calc R
C25 C 0.35105(18) 0.18233(17) 0.71158(15) 0.0466(6) Uani 1 1 d .
H25A H 0.3318 0.1293 0.7371 0.056 Uiso 1 1 calc R
H25B H 0.4134 0.1734 0.6911 0.056 Uiso 1 1 calc R
C26 C 0.3224(2) 0.2269(2) 0.77644(18) 0.0609(8) Uani 1 1 d .
H26A H 0.3447 0.2785 0.7518 0.073 Uiso 1 1 calc R
H26B H 0.3455 0.1941 0.8227 0.073 Uiso 1 1 calc R
C27 C 0.2251(2) 0.2430(2) 0.80854(18) 0.0706(10) Uani 1 1 d .
H27A H 0.2079 0.2735 0.8483 0.085 Uiso 1 1 calc R
H27B H 0.2030 0.1913 0.8373 0.085 Uiso 1 1 calc R
C28 C 0.1869(2) 0.2917(2) 0.73625(17) 0.0601(8) Uani 1 1 d .
H28A H 0.1246 0.2992 0.7574 0.072 Uiso 1 1 calc R
H28B H 0.2047 0.3454 0.7108 0.072 Uiso 1 1 calc R
C29 C 0.21668(15) 0.24713(15) 0.67063(14) 0.0357(5) Uani 1 1 d .
H29 H 0.1960 0.1941 0.6969 0.043 Uiso 1 1 calc R
C30 C 0.08724(15) 0.30992(14) 0.61715(14) 0.0366(5) Uani 1 1 d .
H30 H 0.0656 0.3445 0.6541 0.044 Uiso 1 1 calc R
C31 C 0.04775(15) 0.23153(15) 0.66411(15) 0.0424(6) Uani 1 1 d .
H31A H 0.0707 0.1949 0.6300 0.051 Uiso 1 1 calc R
H31B H 0.0642 0.2046 0.7152 0.051 Uiso 1 1 calc R
C32 C -0.04960(16) 0.24680(19) 0.68604(18) 0.0561(8) Uani 1 1 d .
H32A H -0.0728 0.2833 0.7195 0.084 Uiso 1 1 calc R
H32B H -0.0713 0.1958 0.7169 0.084 Uiso 1 1 calc R
H32C H -0.0663 0.2709 0.6356 0.084 Uiso 1 1 calc R
C33 C 0.06431(16) 0.35971(14) 0.53609(14) 0.0405(6) Uani 1 1 d .
H33A H 0.0027 0.3782 0.5501 0.049 Uiso 1 1 calc R
H33B H 0.0925 0.4080 0.5107 0.049 Uiso 1 1 calc R
C34 C 0.08844(15) 0.31527(15) 0.47193(15) 0.0381(5) Uani 1 1 d .
H34A H 0.0725 0.2609 0.4997 0.046 Uiso 1 1 calc R
H34B H 0.0562 0.3444 0.4319 0.046 Uiso 1 1 calc R
Cu2 Cu 0.22809(2) 0.747898(18) 0.500346(19) 0.04652(10) Uani 1 1 d .
N17 N 0.34940(13) 0.75523(12) 0.42329(13) 0.0436(5) Uani 1 1 d .
H17 H 0.3679 0.7943 0.4316 0.052 Uiso 1 1 calc R
N18 N 0.19309(13) 0.83138(11) 0.40044(12) 0.0384(5) Uani 1 1 d .
H18A H 0.1753 0.8011 0.3799 0.046 Uiso 1 1 calc R
N19 N 0.10862(14) 0.74871(13) 0.58364(13) 0.0437(5) Uani 1 1 d .
H19A H 0.0885 0.7052 0.5853 0.052 Uiso 1 1 calc R
N21 N 0.12398(12) 0.74403(12) 0.03429(12) 0.0358(4) Uani 1 1 d .
H21 H 0.1148 0.7528 -0.0153 0.043 Uiso 1 1 calc R
C35 C 0.34465(16) 0.78777(16) 0.33598(15) 0.0421(6) Uani 1 1 d .
H35 H 0.3292 0.7451 0.3239 0.051 Uiso 1 1 calc R
C36 C 0.42777(19) 0.8134(2) 0.26935(18) 0.0588(8) Uani 1 1 d .
H36A H 0.4458 0.8540 0.2814 0.071 Uiso 1 1 calc R
H36B H 0.4728 0.7662 0.2704 0.071 Uiso 1 1 calc R
C37 C 0.4148(2) 0.8488(3) 0.1831(2) 0.0764(11) Uani 1 1 d .
H37A H 0.4673 0.8673 0.1420 0.092 Uiso 1 1 calc R
H37B H 0.4023 0.8065 0.1689 0.092 Uiso 1 1 calc R
C38 C 0.3428(2) 0.9188(2) 0.18034(19) 0.0782(11) Uani 1 1 d .
H38A H 0.3344 0.9385 0.1254 0.094 Uiso 1 1 calc R
H38B H 0.3581 0.9632 0.1890 0.094 Uiso 1 1 calc R
C39 C 0.2586(2) 0.8950(2) 0.24663(17) 0.0601(8) Uani 1 1 d .
H39A H 0.2144 0.9428 0.2450 0.072 Uiso 1 1 calc R
H39B H 0.2396 0.8547 0.2348 0.072 Uiso 1 1 calc R
C40 C 0.27151(17) 0.85950(15) 0.33317(15) 0.0416(6) Uani 1 1 d .
H40 H 0.2869 0.9023 0.3452 0.050 Uiso 1 1 calc R
C41 C 0.11747(16) 0.89672(15) 0.41550(17) 0.0429(6) Uani 1 1 d .
H41 H 0.1038 0.9256 0.3625 0.051 Uiso 1 1 calc R
C42 C 0.1361(2) 0.95974(16) 0.4436(2) 0.0569(8) Uani 1 1 d .
H42A H 0.0846 0.9754 0.4848 0.068 Uiso 1 1 calc R
H42B H 0.1805 0.9334 0.4714 0.068 Uiso 1 1 calc R
C43 C 0.1643(2) 1.03612(19) 0.3769(3) 0.0887(12) Uani 1 1 d .
H43A H 0.2187 1.0225 0.3386 0.133 Uiso 1 1 calc R
H43B H 0.1702 1.0727 0.4020 0.133 Uiso 1 1 calc R
H43C H 0.1222 1.0622 0.3472 0.133 Uiso 1 1 calc R
C44 C 0.04059(17) 0.85454(17) 0.47779(18) 0.0508(7) Uani 1 1 d .
H44A H -0.0115 0.8936 0.4745 0.061 Uiso 1 1 calc R
H44B H 0.0382 0.8100 0.4602 0.061 Uiso 1 1 calc R
C45 C 0.04024(18) 0.82096(17) 0.56726(18) 0.0550(7) Uani 1 1 d .
H45A H -0.0156 0.8049 0.6018 0.066 Uiso 1 1 calc R
H45B H 0.0481 0.8639 0.5839 0.066 Uiso 1 1 calc R
C46 C 0.11900(17) 0.72866(17) 0.66779(16) 0.0457(6) Uani 1 1 d .
H46 H 0.1373 0.7757 0.6697 0.055 Uiso 1 1 calc R
C47 C 0.0372(2) 0.7099(2) 0.74050(17) 0.0652(9) Uani 1 1 d .
H47A H -0.0070 0.7577 0.7354 0.078 Uiso 1 1 calc R
H47B H 0.0162 0.6653 0.7383 0.078 Uiso 1 1 calc R
C48 C 0.0549(2) 0.6866(3) 0.8240(2) 0.0868(13) Uani 1 1 d .
H48A H 0.0718 0.7327 0.8282 0.104 Uiso 1 1 calc R
H48B H 0.0031 0.6730 0.8694 0.104 Uiso 1 1 calc R
C49 C 0.1260(3) 0.6141(3) 0.8312(2) 0.0891(13) Uani 1 1 d .
H49A H 0.1074 0.5673 0.8303 0.107 Uiso 1 1 calc R
H49B H 0.1371 0.6000 0.8843 0.107 Uiso 1 1 calc R
C50 C 0.2094(2) 0.6319(2) 0.75977(18) 0.0662(9) Uani 1 1 d .
H50A H 0.2310 0.6757 0.7629 0.079 Uiso 1 1 calc R
H50B H 0.2528 0.5835 0.7649 0.079 Uiso 1 1 calc R
C51 C 0.19138(18) 0.65673(17) 0.67596(16) 0.0489(7) Uani 1 1 d .
H51 H 0.1738 0.6100 0.6727 0.059 Uiso 1 1 calc R
C52 C 0.34368(19) 0.61326(16) 0.59587(19) 0.0517(7) Uani 1 1 d .
H52 H 0.3586 0.5940 0.6483 0.062 Uiso 1 1 calc R
C53 C 0.3213(2) 0.53987(17) 0.5857(2) 0.0703(10) Uani 1 1 d .
H53A H 0.2677 0.5259 0.6280 0.084 Uiso 1 1 calc R
H53B H 0.3117 0.5567 0.5315 0.084 Uiso 1 1 calc R
C54 C 0.3849(3) 0.4675(2) 0.5922(4) 0.130(2) Uani 1 1 d .
H54A H 0.4334 0.4761 0.5429 0.195 Uiso 1 1 calc R
H54B H 0.3605 0.4221 0.5974 0.195 Uiso 1 1 calc R
H54C H 0.4031 0.4559 0.6405 0.195 Uiso 1 1 calc R
C55 C 0.41945(19) 0.65015(18) 0.52643(19) 0.0559(7) Uani 1 1 d .
H55A H 0.4274 0.6962 0.5383 0.067 Uiso 1 1 calc R
H55B H 0.4706 0.6095 0.5288 0.067 Uiso 1 1 calc R
C56 C 0.4142(2) 0.67947(18) 0.43783(19) 0.0586(8) Uani 1 1 d .
H56A H 0.4702 0.6907 0.3990 0.070 Uiso 1 1 calc R
H56B H 0.3985 0.6366 0.4271 0.070 Uiso 1 1 calc R
Cu3 Cu 0.250072(18) 0.746709(16) 0.006880(18) 0.04104(9) Uani 1 1 d .
N22 N 0.26317(13) 0.62151(11) 0.03648(12) 0.0358(4) Uani 1 1 d .
H22 H 0.2670 0.6029 0.0896 0.043 Uiso 1 1 calc R
N23 N 0.37654(12) 0.75084(11) -0.02934(12) 0.0357(4) Uani 1 1 d .
H23 H 0.3906 0.7403 0.0182 0.043 Uiso 1 1 calc R
N24 N 0.23589(12) 0.87219(11) -0.03166(11) 0.0335(4) Uani 1 1 d .
H24A H 0.2343 0.8867 -0.0852 0.040 Uiso 1 1 calc R
N31 N 0.26826(14) 0.67957(12) 0.60309(13) 0.0435(5) Uani 1 1 d .
H31 H 0.2868 0.7164 0.6148 0.052 Uiso 1 1 calc R
C57 C 0.10695(15) 0.65960(14) 0.08520(14) 0.0379(5) Uani 1 1 d .
H57 H 0.1088 0.6504 0.1418 0.045 Uiso 1 1 calc R
C58 C 0.02001(17) 0.64259(17) 0.09202(18) 0.0513(7) Uani 1 1 d .
H58A H -0.0257 0.6798 0.1175 0.062 Uiso 1 1 calc R
H58B H 0.0167 0.6524 0.0364 0.062 Uiso 1 1 calc R
C59 C 0.0075(2) 0.55464(19) 0.1442(2) 0.0701(9) Uani 1 1 d .
H59A H 0.0062 0.5459 0.2011 0.084 Uiso 1 1 calc R
H59B H -0.0471 0.5448 0.1458 0.084 Uiso 1 1 calc R
C60 C 0.0800(2) 0.49542(18) 0.1070(2) 0.0698(10) Uani 1 1 d .
H60A H 0.0769 0.5001 0.0527 0.084 Uiso 1 1 calc R
H60B H 0.0730 0.4399 0.1429 0.084 Uiso 1 1 calc R
C61 C 0.1680(2) 0.51176(16) 0.0973(2) 0.0569(8) Uani 1 1 d .
H61A H 0.2125 0.4753 0.0696 0.068 Uiso 1 1 calc R
H61B H 0.1740 0.5003 0.1522 0.068 Uiso 1 1 calc R
C62 C 0.17972(16) 0.60034(14) 0.04651(15) 0.0377(5) Uani 1 1 d .
H62 H 0.1766 0.6093 -0.0095 0.045 Uiso 1 1 calc R
C63 C 0.34120(16) 0.57402(14) -0.00973(15) 0.0392(6) Uani 1 1 d .
H63 H 0.3433 0.5163 0.0243 0.047 Uiso 1 1 calc R
C64 C 0.33565(17) 0.57910(16) -0.09416(16) 0.0451(6) Uani 1 1 d .
H64A H 0.3276 0.6362 -0.1271 0.054 Uiso 1 1 calc R
H64B H 0.2858 0.5558 -0.0853 0.054 Uiso 1 1 calc R
C65 C 0.4163(2) 0.5338(2) -0.1431(2) 0.0700(9) Uani 1 1 d .
H65A H 0.4641 0.5622 -0.1603 0.105 Uiso 1 1 calc R
H65B H 0.4065 0.5317 -0.1916 0.105 Uiso 1 1 calc R
H65C H 0.4288 0.4791 -0.1081 0.105 Uiso 1 1 calc R
C66 C 0.42151(17) 0.60248(15) -0.01547(17) 0.0457(6) Uani 1 1 d .
H66A H 0.4198 0.5975 0.0406 0.055 Uiso 1 1 calc R
H66B H 0.4715 0.5656 -0.0364 0.055 Uiso 1 1 calc R
C67 C 0.43391(16) 0.68947(15) -0.07046(16) 0.0442(6) Uani 1 1 d .
H67A H 0.4933 0.6959 -0.0837 0.053 Uiso 1 1 calc R
H67B H 0.4224 0.6992 -0.1226 0.053 Uiso 1 1 calc R
C68 C 0.39199(15) 0.83617(14) -0.07993(14) 0.0368(5) Uani 1 1 d .
H68 H 0.3904 0.8456 -0.1366 0.044 Uiso 1 1 calc R
C69 C 0.47811(17) 0.85352(16) -0.08594(18) 0.0496(7) Uani 1 1 d .
H69A H 0.5244 0.8165 -0.1113 0.060 Uiso 1 1 calc R
H69B H 0.4809 0.8442 -0.0303 0.060 Uiso 1 1 calc R
C70 C 0.4892(2) 0.94205(19) -0.1385(2) 0.0689(9) Uani 1 1 d .
H70A H 0.5438 0.9526 -0.1411 0.083 Uiso 1 1 calc R
H70B H 0.4898 0.9504 -0.1951 0.083 Uiso 1 1 calc R
C71 C 0.4175(2) 1.00054(18) -0.1016(2) 0.0696(10) Uani 1 1 d .
H71A H 0.4242 1.0562 -0.1372 0.084 Uiso 1 1 calc R
H71B H 0.4202 0.9957 -0.0471 0.084 Uiso 1 1 calc R
C72 C 0.33008(19) 0.98314(16) -0.0926(2) 0.0551(7) Uani 1 1 d .
H72A H 0.3250 0.9935 -0.1476 0.066 Uiso 1 1 calc R
H72B H 0.2848 1.0198 -0.0657 0.066 Uiso 1 1 calc R
C73 C 0.31894(15) 0.89453(14) -0.04085(14) 0.0356(5) Uani 1 1 d .
H73 H 0.3218 0.8860 0.0152 0.043 Uiso 1 1 calc R
C74 C 0.15655(15) 0.92230(14) 0.00931(15) 0.0372(5) Uani 1 1 d .
H74 H 0.1563 0.9792 -0.0269 0.045 Uiso 1 1 calc R
C75 C 0.15715(17) 0.92090(16) 0.09407(16) 0.0446(6) Uani 1 1 d .
H75A H 0.2067 0.9438 0.0866 0.053 Uiso 1 1 calc R
H75B H 0.1632 0.8645 0.1293 0.053 Uiso 1 1 calc R
C76 C 0.0761(2) 0.9687(2) 0.1382(2) 0.0720(10) Uani 1 1 d .
H76A H 0.0659 1.0228 0.1010 0.108 Uiso 1 1 calc R
H76B H 0.0833 0.9724 0.1872 0.108 Uiso 1 1 calc R
H76C H 0.0279 0.9411 0.1542 0.108 Uiso 1 1 calc R
C77 C 0.07764(17) 0.89360(15) 0.01242(17) 0.0445(6) Uani 1 1 d .
H77A H 0.0272 0.9318 0.0298 0.053 Uiso 1 1 calc R
H77B H 0.0826 0.8960 -0.0438 0.053 Uiso 1 1 calc R
C78 C 0.06287(16) 0.80780(15) 0.07009(16) 0.0442(6) Uani 1 1 d .
H78A H 0.0695 0.8009 0.1236 0.053 Uiso 1 1 calc R
H78B H 0.0044 0.8010 0.0796 0.053 Uiso 1 1 calc R

loop_
_atom_site_aniso_label
_atom_site_aniso_U_11
_atom_site_aniso_U_22
_atom_site_aniso_U_33
_atom_site_aniso_U_23
_atom_site_aniso_U_13
_atom_site_aniso_U_12
Cr1 0.0341(2) 0.02380(18) 0.02574(18) -0.00576(14) -0.00911(14) -0.00613(14)
C1 0.0387(13) 0.0306(12) 0.0299(12) -0.0103(10) -0.0078(10) -0.0052(10)
N1 0.0563(14) 0.0364(12) 0.0342(11) -0.0062(9) -0.0093(10) -0.0015(10)
C2 0.0388(13) 0.0294(12) 0.0332(12) -0.0077(10) -0.0115(10) -0.0060(10)
N2 0.0624(15) 0.0467(13) 0.0445(13) -0.0186(11) -0.0144(11) -0.0072(11)
C3 0.0413(14) 0.0285(12) 0.0351(12) -0.0095(10) -0.0108(10) -0.0051(10)
N3 0.0434(13) 0.0491(13) 0.0540(14) -0.0157(11) -0.0107(11) -0.0135(11)
C4 0.0369(13) 0.0311(12) 0.0354(13) -0.0099(10) -0.0090(10) -0.0078(10)
N4 0.0526(14) 0.0392(12) 0.0481(13) 0.0055(10) -0.0180(11) -0.0092(10)
C5 0.0420(13) 0.0243(11) 0.0361(13) -0.0044(10) -0.0137(10) -0.0084(10)
N5 0.0590(15) 0.0375(12) 0.0475(13) -0.0194(10) -0.0184(11) -0.0009(10)
C6 0.0423(15) 0.0420(14) 0.0388(13) -0.0166(11) -0.0100(11) -0.0070(11)
N6 0.0444(15) 0.0884(19) 0.0807(19) -0.0430(16) -0.0083(13) -0.0201(14)
Cr2 0.0343(2) 0.02484(18) 0.02698(18) -0.00626(14) -0.00837(15) -0.00667(15)
C7 0.0338(12) 0.0264(12) 0.0353(12) -0.0087(10) -0.0069(10) -0.0071(9)
N7 0.0451(13) 0.0348(12) 0.0441(12) -0.0016(10) -0.0096(10) -0.0058(9)
C8 0.0446(14) 0.0279(12) 0.0375(13) -0.0078(10) -0.0154(11) -0.0060(10)
N8 0.0680(16) 0.0458(13) 0.0513(14) -0.0239(11) -0.0218(12) 0.0002(11)
C9 0.0491(15) 0.0338(13) 0.0308(12) -0.0098(10) -0.0087(11) -0.0086(11)
N9 0.0858(19) 0.0342(12) 0.0366(12) -0.0039(10) -0.0119(12) -0.0055(12)
C10 0.0391(13) 0.0322(12) 0.0330(12) -0.0039(10) -0.0106(10) -0.0098(10)
N10 0.0598(15) 0.0493(13) 0.0443(13) -0.0210(11) -0.0143(11) -0.0046(11)
C11 0.0434(15) 0.0454(15) 0.0497(15) -0.0226(12) -0.0099(12) -0.0087(12)
N11 0.0499(16) 0.098(2) 0.114(2) -0.066(2) -0.0150(16) -0.0168(15)
C12 0.0427(14) 0.0295(12) 0.0356(13) -0.0108(10) -0.0113(11) -0.0041(10)
N12 0.0435(13) 0.0536(14) 0.0611(15) -0.0211(12) -0.0110(11) -0.0125(11)
Cu1 0.02695(15) 0.04243(17) 0.02520(14) -0.00829(12) -0.00768(11) -0.00402(12)
N13 0.0298(10) 0.0266(9) 0.0263(9) -0.0054(7) -0.0066(7) -0.0071(7)
N14 0.0299(10) 0.0297(10) 0.0301(10) -0.0041(8) -0.0088(8) -0.0053(8)
N15 0.0324(10) 0.0286(9) 0.0302(10) -0.0054(8) -0.0100(8) -0.0064(8)
N16 0.0351(10) 0.0314(10) 0.0283(10) -0.0063(8) -0.0094(8) -0.0051(8)
C13 0.0315(11) 0.0288(11) 0.0287(11) -0.0069(9) -0.0102(9) -0.0060(9)
C14 0.0408(14) 0.0454(14) 0.0346(13) -0.0095(11) -0.0183(11) -0.0040(11)
C15 0.0493(16) 0.0652(18) 0.0428(15) -0.0220(13) -0.0216(13) -0.0031(14)
C16 0.0544(18) 0.085(2) 0.0353(14) -0.0287(15) -0.0157(13) 0.0003(15)
C17 0.0439(15) 0.0674(18) 0.0406(14) -0.0280(13) -0.0133(12) 0.0042(13)
C18 0.0327(12) 0.0342(12) 0.0258(11) -0.0065(9) -0.0095(9) -0.0062(9)
C19 0.0299(12) 0.0355(12) 0.0332(12) -0.0100(10) -0.0074(9) 0.0034(10)
C20 0.0335(13) 0.0468(15) 0.0412(14) -0.0033(11) -0.0100(11) -0.0068(11)
C21 0.0358(14) 0.078(2) 0.0491(16) -0.0087(15) -0.0115(12) -0.0145(14)
C22 0.0332(13) 0.0396(13) 0.0389(13) -0.0078(11) -0.0141(10) 0.0060(10)
C23 0.0314(12) 0.0516(15) 0.0368(13) -0.0103(11) -0.0139(10) -0.0049(11)
C24 0.0387(13) 0.0318(12) 0.0326(12) -0.0089(10) -0.0140(10) -0.0073(10)
C25 0.0500(16) 0.0564(16) 0.0395(14) -0.0145(12) -0.0246(12) -0.0022(13)
C26 0.075(2) 0.075(2) 0.0504(17) -0.0276(16) -0.0373(16) -0.0002(17)
C27 0.073(2) 0.105(3) 0.0430(17) -0.0374(18) -0.0232(16) 0.0027(19)
C28 0.0576(18) 0.084(2) 0.0441(16) -0.0340(16) -0.0189(14) 0.0078(16)
C29 0.0371(13) 0.0403(13) 0.0283(11) -0.0085(10) -0.0100(10) -0.0062(10)
C30 0.0314(12) 0.0384(13) 0.0339(12) -0.0123(10) -0.0085(10) 0.0048(10)
C31 0.0322(13) 0.0448(14) 0.0361(13) -0.0034(11) -0.0046(10) -0.0036(11)
C32 0.0302(14) 0.076(2) 0.0476(16) -0.0113(14) -0.0050(12) -0.0051(13)
C33 0.0409(14) 0.0363(13) 0.0338(13) -0.0084(10) -0.0111(10) 0.0074(11)
C34 0.0298(12) 0.0471(14) 0.0348(12) -0.0113(11) -0.0107(10) -0.0019(10)
Cu2 0.0474(2) 0.03823(18) 0.04001(18) -0.01044(14) -0.00625(14) 0.00431(14)
N17 0.0449(13) 0.0424(12) 0.0495(13) -0.0223(10) -0.0155(10) -0.0016(10)
N18 0.0414(12) 0.0338(11) 0.0442(12) -0.0138(9) -0.0122(9) -0.0100(9)
N19 0.0497(13) 0.0413(12) 0.0423(12) -0.0176(10) -0.0090(10) -0.0099(10)
N21 0.0360(11) 0.0394(11) 0.0298(10) -0.0080(8) -0.0054(8) -0.0121(9)
C35 0.0427(14) 0.0487(15) 0.0409(14) -0.0202(12) -0.0059(11) -0.0159(12)
C36 0.0475(17) 0.077(2) 0.0561(18) -0.0264(16) -0.0026(14) -0.0256(15)
C37 0.063(2) 0.117(3) 0.0501(19) -0.021(2) 0.0016(16) -0.047(2)
C38 0.087(3) 0.107(3) 0.0413(17) 0.0051(18) -0.0163(17) -0.061(2)
C39 0.0623(19) 0.075(2) 0.0452(16) -0.0033(15) -0.0173(14) -0.0337(16)
C40 0.0464(15) 0.0441(14) 0.0401(14) -0.0099(11) -0.0141(11) -0.0184(12)
C41 0.0423(14) 0.0361(13) 0.0534(16) -0.0131(12) -0.0203(12) -0.0031(11)
C42 0.0568(18) 0.0379(15) 0.087(2) -0.0274(15) -0.0300(16) 0.0002(13)
C43 0.081(3) 0.0457(19) 0.137(4) -0.031(2) -0.023(2) -0.0140(18)
C44 0.0421(15) 0.0471(16) 0.0639(18) -0.0245(14) -0.0123(13) -0.0015(12)
C45 0.0469(16) 0.0512(17) 0.0592(18) -0.0248(14) -0.0032(13) -0.0009(13)
C46 0.0468(15) 0.0545(16) 0.0428(14) -0.0207(13) -0.0047(12) -0.0221(13)
C47 0.0601(19) 0.098(2) 0.0440(16) -0.0217(17) -0.0037(14) -0.0381(18)
C48 0.076(3) 0.149(4) 0.0451(18) -0.031(2) 0.0039(17) -0.061(3)
C49 0.101(3) 0.135(4) 0.0394(18) -0.004(2) -0.0201(19) -0.064(3)
C50 0.075(2) 0.089(2) 0.0469(17) -0.0102(16) -0.0246(16) -0.0363(19)
C51 0.0612(18) 0.0547(16) 0.0408(14) -0.0095(12) -0.0152(13) -0.0319(14)
C52 0.0609(18) 0.0459(15) 0.0591(18) -0.0167(13) -0.0331(15) -0.0023(13)
C53 0.088(3) 0.0406(16) 0.101(3) -0.0244(17) -0.053(2) 0.0001(16)
C54 0.128(4) 0.058(2) 0.236(6) -0.057(3) -0.100(4) 0.020(3)
C55 0.0506(17) 0.0558(17) 0.073(2) -0.0336(16) -0.0303(15) 0.0111(14)
C56 0.0561(18) 0.0579(18) 0.0614(19) -0.0311(15) -0.0159(15) 0.0090(14)
Cu3 0.03108(16) 0.03498(17) 0.0517(2) -0.01825(14) 0.00325(13) -0.01090(13)
N22 0.0389(11) 0.0388(11) 0.0290(10) -0.0073(8) -0.0080(8) -0.0121(9)
N23 0.0366(11) 0.0359(11) 0.0316(10) -0.0094(8) -0.0038(8) -0.0108(9)
N24 0.0351(10) 0.0371(10) 0.0281(10) -0.0079(8) -0.0083(8) -0.0095(8)
N31 0.0533(13) 0.0359(11) 0.0477(12) -0.0161(10) -0.0156(10) -0.0110(10)
C57 0.0400(13) 0.0407(13) 0.0289(12) -0.0048(10) -0.0047(10) -0.0156(11)
C58 0.0386(14) 0.0538(16) 0.0591(17) -0.0172(14) -0.0044(12) -0.0172(12)
C59 0.0543(19) 0.067(2) 0.080(2) -0.0051(18) -0.0082(17) -0.0359(17)
C60 0.066(2) 0.0440(17) 0.097(3) -0.0055(17) -0.0248(19) -0.0274(16)
C61 0.0605(19) 0.0365(14) 0.0676(19) -0.0003(13) -0.0203(15) -0.0179(13)
C62 0.0413(14) 0.0391(13) 0.0335(12) -0.0076(10) -0.0099(10) -0.0141(11)
C63 0.0422(14) 0.0314(12) 0.0391(13) -0.0064(10) -0.0137(11) -0.0017(10)
C64 0.0438(15) 0.0453(15) 0.0425(14) -0.0165(12) -0.0123(12) 0.0028(12)
C65 0.065(2) 0.076(2) 0.071(2) -0.0434(18) -0.0159(17) 0.0122(17)
C66 0.0400(14) 0.0382(14) 0.0548(16) -0.0116(12) -0.0163(12) 0.0004(11)
C67 0.0333(13) 0.0455(15) 0.0474(15) -0.0158(12) -0.0030(11) -0.0062(11)
C68 0.0375(13) 0.0415(13) 0.0278(11) -0.0063(10) -0.0028(10) -0.0164(11)
C69 0.0350(14) 0.0520(16) 0.0585(17) -0.0164(13) -0.0041(12) -0.0156(12)
C70 0.0517(18) 0.066(2) 0.079(2) -0.0063(17) -0.0077(16) -0.0338(16)
C71 0.066(2) 0.0443(17) 0.097(3) -0.0033(17) -0.0269(19) -0.0275(16)
C72 0.0532(17) 0.0403(15) 0.0646(19) -0.0007(13) -0.0175(14) -0.0174(13)
C73 0.0375(13) 0.0362(13) 0.0319(12) -0.0066(10) -0.0097(10) -0.0099(10)
C74 0.0367(13) 0.0318(12) 0.0387(13) -0.0050(10) -0.0152(10) -0.0008(10)
C75 0.0425(14) 0.0473(15) 0.0433(14) -0.0179(12) -0.0144(12) 0.0024(12)
C76 0.056(2) 0.092(2) 0.077(2) -0.052(2) -0.0223(17) 0.0163(18)
C77 0.0394(14) 0.0391(14) 0.0548(16) -0.0116(12) -0.0212(12) 0.0007(11)
C78 0.0326(13) 0.0457(15) 0.0481(15) -0.0130(12) -0.0043(11) -0.0086(11)

loop_
_atom_type_symbol
_atom_type_description
_atom_type_scat_dispersion_real
_atom_type_scat_dispersion_imag
_atom_type_scat_source
C C 0.0033 0.0016 'International Tables Vol C Tables 4.2.6.8 and 6.1.1.4'
H H 0.0000 0.0000 'International Tables Vol C Tables 4.2.6.8 and 6.1.1.4'
N N 0.0061 0.0033 'International Tables Vol C Tables 4.2.6.8 and 6.1.1.4'
O O 0.0106 0.0060 'International Tables Vol C Tables 4.2.6.8 and 6.1.1.4'
Cr Cr 0.3209 0.6236 'International Tables Vol C Tables 4.2.6.8 and 6.1.1.4'
Cu Cu 0.3201 1.2651 'International Tables Vol C Tables 4.2.6.8 and 6.1.1.4'

loop_
_geom_angle_atom_site_label_1
_geom_angle_atom_site_label_2
_geom_angle_atom_site_label_3
_geom_angle
C2 Cr1 C6 90.35(9)
C2 Cr1 C4 90.22(9)
C6 Cr1 C4 89.62(10)
C2 Cr1 C5 177.43(8)
C6 Cr1 C5 90.40(9)
C4 Cr1 C5 87.33(9)
C2 Cr1 C1 89.32(9)
C6 Cr1 C1 88.52(10)
C4 Cr1 C1 178.08(9)
C5 Cr1 C1 93.16(9)
C2 Cr1 C3 88.77(9)
C6 Cr1 C3 178.70(9)
C4 Cr1 C3 91.35(9)
C5 Cr1 C3 90.52(9)
C1 Cr1 C3 90.50(9)
N1 C1 Cr1 173.9(2)
N2 C2 Cr1 178.5(2)
N3 C3 Cr1 178.3(2)
N4 C4 Cr1 178.9(2)
N5 C5 Cr1 176.4(2)
C5 N5 Cu2 143.4(2)
N6 C6 Cr1 177.4(3)
C7 Cr2 C11 88.69(10)
C7 Cr2 C10 89.64(9)
C11 Cr2 C10 92.03(10)
C7 Cr2 C8 87.65(9)
C11 Cr2 C8 90.11(10)
C10 Cr2 C8 176.50(9)
C7 Cr2 C9 178.49(9)
C11 Cr2 C9 90.48(10)
C10 Cr2 C9 89.13(9)
C8 Cr2 C9 93.62(9)
C7 Cr2 C12 89.13(9)
C11 Cr2 C12 177.81(10)
C10 Cr2 C12 88.16(9)
C8 Cr2 C12 89.59(9)
C9 Cr2 C12 91.71(10)
N7 C7 Cr2 177.9(2)
N8 C8 Cr2 177.3(2)
N9 C9 Cr2 175.0(2)
N10 C10 Cr2 178.1(2)
N11 C11 Cr2 178.7(3)
N12 C12 Cr2 176.6(2)
N13 Cu1 N15 177.43(7)
N13 Cu1 N14 85.12(7)
N15 Cu1 N14 95.39(7)
N13 Cu1 N16 94.70(7)
N15 Cu1 N16 84.67(7)
N14 Cu1 N16 177.13(7)
C34 N13 C13 113.15(17)
C34 N13 Cu1 114.76(13)
C13 N13 Cu1 107.30(13)
C18 N14 C19 114.66(16)
C18 N14 Cu1 108.24(13)
C19 N14 Cu1 121.29(14)
C23 N15 C24 112.70(18)
C23 N15 Cu1 115.49(14)
C24 N15 Cu1 108.12(13)
C29 N16 C30 114.88(17)
C29 N16 Cu1 108.28(13)
C30 N16 Cu1 121.20(14)
N13 C13 C18 107.69(17)
N13 C13 C14 114.14(18)
C18 C13 C14 109.66(18)
C15 C14 C13 110.8(2)
C16 C15 C14 110.8(2)
C15 C16 C17 110.9(2)
C18 C17 C16 111.0(2)
N14 C18 C13 107.90(16)
N14 C18 C17 113.36(19)
C13 C18 C17 111.54(19)
N14 C19 C20 111.70(18)
N14 C19 C22 108.17(18)
C20 C19 C22 114.3(2)
C21 C20 C19 112.4(2)
C23 C22 C19 116.1(2)
N15 C23 C22 112.7(2)
N15 C24 C29 107.98(18)
N15 C24 C25 114.03(19)
C29 C24 C25 109.72(19)
C26 C25 C24 110.8(2)
C25 C26 C27 110.7(2)
C26 C27 C28 110.5(3)
C29 C28 C27 110.6(2)
N16 C29 C24 107.73(17)
N16 C29 C28 113.2(2)
C24 C29 C28 110.7(2)
N16 C30 C31 111.51(18)
N16 C30 C33 108.33(18)
C31 C30 C33 114.4(2)
C32 C31 C30 112.8(2)
C34 C33 C30 115.7(2)
N13 C34 C33 112.3(2)
N17 Cu2 N18 84.64(8)
N17 Cu2 N19 173.59(8)
N18 Cu2 N19 96.66(8)
N17 Cu2 N31 93.23(9)
N18 Cu2 N31 170.72(7)
N19 Cu2 N31 84.49(9)
N17 Cu2 N5 96.48(8)
N18 Cu2 N5 83.06(7)
N19 Cu2 N5 89.92(8)
N31 Cu2 N5 106.17(8)
C35 N17 C56 113.1(2)
C35 N17 Cu2 107.58(15)
C56 N17 Cu2 116.54(17)
C40 N18 C41 115.99(19)
C40 N18 Cu2 109.02(15)
C41 N18 Cu2 118.58(16)
C46 N19 C45 111.9(2)
C46 N19 Cu2 107.43(16)
C45 N19 Cu2 119.69(16)
C57 N21 C78 113.39(18)
C57 N21 Cu3 108.36(14)
C78 N21 Cu3 116.77(15)
N17 C35 C40 106.78(19)
N17 C35 C36 115.0(2)
C40 C35 C36 110.9(2)
C37 C36 C35 110.6(2)
C38 C37 C36 111.1(3)
C37 C38 C39 112.2(3)
C40 C39 C38 110.1(2)
N18 C40 C35 108.35(19)
N18 C40 C39 113.0(2)
C35 C40 C39 110.9(2)
N18 C41 C42 112.6(2)
N18 C41 C44 107.8(2)
C42 C41 C44 113.1(2)
C43 C42 C41 116.7(3)
C45 C44 C41 116.3(2)
C44 C45 N19 113.6(2)
N19 C46 C51 107.0(2)
N19 C46 C47 114.5(2)
C51 C46 C47 111.1(2)
C48 C47 C46 110.7(3)
C49 C48 C47 109.9(3)
C48 C49 C50 111.9(3)
C51 C50 C49 109.3(3)
N31 C51 C46 107.8(2)
N31 C51 C50 112.7(2)
C46 C51 C50 111.7(2)
N31 C52 C55 108.4(2)
N31 C52 C53 111.4(2)
C55 C52 C53 114.6(3)
C54 C53 C52 115.6(3)
C56 C55 C52 117.4(3)
N17 C56 C55 111.5(2)
N23 Cu3 N21 175.76(7)
N23 Cu3 N24 85.40(7)
N21 Cu3 N24 93.98(8)
N23 Cu3 N22 95.37(8)
N21 Cu3 N22 84.91(8)
N24 Cu3 N22 175.36(7)
C62 N22 C63 114.60(18)
C62 N22 Cu3 108.19(14)
C63 N22 Cu3 121.13(14)
C67 N23 C68 112.72(17)
C67 N23 Cu3 116.18(15)
C68 N23 Cu3 108.97(14)
C73 N24 C74 114.87(18)
C73 N24 Cu3 106.99(13)
C74 N24 Cu3 121.16(14)
C51 N31 C52 115.6(2)
C51 N31 Cu2 108.66(16)
C52 N31 Cu2 119.64(17)
N21 C57 C58 114.1(2)
N21 C57 C62 107.74(18)
C58 C57 C62 110.0(2)
C59 C58 C57 111.2(2)
C60 C59 C58 110.3(2)
C59 C60 C61 112.0(3)
C60 C61 C62 111.3(2)
N22 C62 C61 114.4(2)
N22 C62 C57 108.60(19)
C61 C62 C57 110.8(2)
N22 C63 C64 112.2(2)
N22 C63 C66 108.6(2)
C64 C63 C66 113.7(2)
C63 C64 C65 112.5(2)
C67 C66 C63 116.0(2)
N23 C67 C66 112.0(2)
N23 C68 C69 113.3(2)
N23 C68 C73 108.11(17)
C69 C68 C73 109.9(2)
C68 C69 C70 110.3(2)
C71 C70 C69 110.7(2)
C70 C71 C72 111.1(3)
C71 C72 C73 111.1(2)
N24 C73 C68 108.05(18)
N24 C73 C72 114.2(2)
C68 C73 C72 110.1(2)
N24 C74 C75 112.05(19)
N24 C74 C77 108.6(2)
C75 C74 C77 113.7(2)
C74 C75 C76 113.1(2)
C78 C77 C74 115.8(2)
N21 C78 C77 111.7(2)

loop_
_geom_bond_atom_site_label_1
_geom_bond_atom_site_label_2
_geom_bond_distance
Cr1 C2 2.067(2)
Cr1 C6 2.075(3)
Cr1 C4 2.078(2)
Cr1 C5 2.092(2)
Cr1 C1 2.092(2)
Cr1 C3 2.102(3)
C1 N1 1.144(3)
C2 N2 1.147(3)
C3 N3 1.140(3)
C4 N4 1.140(3)
C5 N5 1.154(3)
N5 Cu2 2.456(2)
C6 N6 1.145(3)
Cr2 C7 2.071(2)
Cr2 C11 2.075(3)
Cr2 C10 2.079(3)
Cr2 C8 2.090(2)
Cr2 C9 2.093(2)
Cr2 C12 2.097(3)
C7 N7 1.136(3)
C8 N8 1.151(3)
C9 N9 1.138(3)
C10 N10 1.149(3)
C11 N11 1.143(3)
C12 N12 1.148(3)
Cu1 N13 2.0180(18)
Cu1 N15 2.0249(18)
Cu1 N14 2.0423(18)
Cu1 N16 2.0495(18)
N13 C34 1.482(3)
N13 C13 1.484(3)
N14 C18 1.491(3)
N14 C19 1.502(3)
N15 C23 1.484(3)
N15 C24 1.486(3)
N16 C29 1.487(3)
N16 C30 1.508(3)
C13 C18 1.523(3)
C13 C14 1.531(3)
C14 C15 1.519(3)
C15 C16 1.518(4)
C16 C17 1.528(4)
C17 C18 1.526(3)
C19 C20 1.514(3)
C19 C22 1.528(3)
C20 C21 1.514(3)
C22 C23 1.510(3)
C24 C29 1.521(3)
C24 C25 1.525(3)
C25 C26 1.514(4)
C26 C27 1.515(4)
C27 C28 1.528(4)
C28 C29 1.525(3)
C30 C31 1.521(3)
C30 C33 1.528(3)
C31 C32 1.516(3)
C33 C34 1.512(3)
Cu2 N17 2.019(2)
Cu2 N18 2.029(2)
Cu2 N19 2.030(2)
Cu2 N31 2.041(2)
N17 C35 1.485(3)
N17 C56 1.497(3)
N18 C40 1.486(3)
N18 C41 1.498(3)
N19 C46 1.487(3)
N19 C45 1.499(3)
N21 C57 1.482(3)
N21 C78 1.483(3)
N21 Cu3 2.0112(19)
C35 C40 1.520(4)
C35 C36 1.526(3)
C36 C37 1.518(4)
C37 C38 1.490(5)
C38 C39 1.529(4)
C39 C40 1.523(4)
C41 C42 1.526(4)
C41 C44 1.531(4)
C42 C43 1.495(4)
C44 C45 1.495(4)
C46 C51 1.519(4)
C46 C47 1.530(4)
C47 C48 1.523(4)
C48 C49 1.511(6)
C49 C50 1.536(5)
C50 C51 1.527(4)
C51 N31 1.490(3)
C52 N31 1.490(3)
C52 C55 1.519(4)
C52 C53 1.537(4)
C53 C54 1.436(5)
C55 C56 1.512(4)
Cu3 N23 2.0051(19)
Cu3 N24 2.0509(18)
Cu3 N22 2.0572(19)
N22 C62 1.484(3)
N22 C63 1.507(3)
N23 C67 1.480(3)
N23 C68 1.488(3)
N24 C73 1.492(3)
N24 C74 1.505(3)
C57 C58 1.528(3)
C57 C62 1.528(3)
C58 C59 1.522(4)
C59 C60 1.514(5)
C60 C61 1.524(4)
C61 C62 1.525(3)
C63 C64 1.524(3)
C63 C66 1.525(4)
C64 C65 1.532(4)
C66 C67 1.518(3)
C68 C69 1.522(3)
C68 C73 1.523(3)
C69 C70 1.528(4)
C70 C71 1.498(5)
C71 C72 1.525(4)
C72 C73 1.526(3)
C74 C75 1.520(3)
C74 C77 1.523(3)
C75 C76 1.522(4)
C77 C78 1.520(3)

loop_
_platon_squeeze_void_nr
_platon_squeeze_void_average_x
_platon_squeeze_void_average_y
_platon_squeeze_void_average_z
_platon_squeeze_void_volume
_platon_squeeze_void_count_electrons
1 0.251 0.258 -0.010 259.5 52.6
2 -0.251 0.742 1.010 259.3 53.0
3 0.099 0.518 0.616 39.0 9.2
4 0.391 -0.009 0.379 40.3 8.9
5 0.609 0.009 0.621 40.3 8.7
6 0.901 0.482 0.384 39.2 9.3
